data_2102025
loop_
_publ_author_name
'O'Leary, Brian'
'Spalding, Trevor R.'
'Ferguson, George'
'Glidewell, Christopher'

_publ_section_title
;
 Oligosiloxanediols as building blocks for supramolecular chemistry:
 hydrogen-bonded adducts with amines form supramolecular structures in
 zero, one and two dimensions
;
_journal_issue 2
_journal_name_full 'Acta Crystallographica Section B'
_journal_page_first 273
_journal_page_last 286
_journal_paper_doi 10.1107/S0108768199013051
_journal_volume 56
_journal_year 2000
_chemical_formula_moiety 'C24 H22 O3 Si2, C4 H4 N2'
_chemical_formula_sum 'C28 H26 N2 O3 Si2'
_chemical_formula_weight 494.69
_chemical_name_systematic
;
1,1,3,3-Tetraphenyldisiloxane-1,3-diol--pyrimidine (1/1)
;
_space_group_IT_number 2
_symmetry_cell_setting triclinic
_symmetry_space_group_name_Hall '-P 1'
_symmetry_space_group_name_H-M 'P -1'
_cell_angle_alpha 76.000(7)
_cell_angle_beta 84.438(9)
_cell_angle_gamma 86.372(12)
_cell_formula_units_Z 1
_cell_length_a 6.4358(5)
_cell_length_b 10.2497(12)
_cell_length_c 10.4056(10)
_cell_measurement_reflns_used 25
_cell_measurement_temperature 294.0(10)
_cell_measurement_theta_max 17.00
_cell_measurement_theta_min 9.50
_cell_volume 662.32(11)
_computing_cell_refinement 'SET4 & CELDIM in CAD-4-PC Software (Enraf-Nonius, 1992)'
_computing_data_collection 'CAD-4-PC Software (Enraf-Nonius, 1992)'
_computing_data_reduction 'DATRD2 in NRCVAX96 (Gabe et al., 1989)'
_computing_molecular_graphics 'NRCVAX96, ORTEP (Johnson, 1976), PLATON (Spek, 1998)'
_computing_publication_material 'NRCVAX96, SHELXL97  and WordPerfect macro PREP8 (Ferguson, 1998)'
_computing_structure_refinement 'NRCVAX96 and SHELXL97 (Sheldrick, 1997b)'
_computing_structure_solution 'SHELXS97 (Sheldrick, 1997a)'
_diffrn_ambient_temperature 294.0(10)
_diffrn_measured_fraction_theta_full 1.000
_diffrn_measured_fraction_theta_max 1.000
_diffrn_measurement_device 'Enraf-Nonius CAD-4'
_diffrn_measurement_method \q/2\q
_diffrn_radiation_monochromator graphite
_diffrn_radiation_source 'X-ray tube'
_diffrn_radiation_type 'Mo K\a'
_diffrn_radiation_wavelength .71073
_diffrn_reflns_av_R_equivalents .000
_diffrn_reflns_av_sigmaI/netI .0158
_diffrn_reflns_limit_h_max 8
_diffrn_reflns_limit_h_min -8
_diffrn_reflns_limit_k_max 13
_diffrn_reflns_limit_k_min 0
_diffrn_reflns_limit_l_max 13
_diffrn_reflns_limit_l_min -12
_diffrn_reflns_number 2876
_diffrn_reflns_theta_full 26.91
_diffrn_reflns_theta_max 26.91
_diffrn_reflns_theta_min 2.02
_diffrn_standards_decay_% 'no decay, variation 0.6'
_diffrn_standards_interval_time 60
_diffrn_standards_number 3
_exptl_absorpt_coefficient_mu .165
_exptl_absorpt_correction_T_max 1.0000
_exptl_absorpt_correction_T_min 1.0000
_exptl_absorpt_correction_type none
_exptl_crystal_colour colourless
_exptl_crystal_density_diffrn 1.240
_exptl_crystal_density_method 'not measured'
_exptl_crystal_description block
_exptl_crystal_F_000 260
_exptl_crystal_size_max .38
_exptl_crystal_size_mid .38
_exptl_crystal_size_min .36
_refine_diff_density_max .319
_refine_diff_density_min -.388
_refine_ls_extinction_coef .028(6)
_refine_ls_extinction_method SHELXL
_refine_ls_goodness_of_fit_ref 1.051
_refine_ls_hydrogen_treatment constr
_refine_ls_matrix_type full
_refine_ls_number_parameters 162
_refine_ls_number_reflns 2876
_refine_ls_number_restraints 0
_refine_ls_restrained_S_all 1.051
_refine_ls_R_factor_all .0521
_refine_ls_R_factor_gt .0423
_refine_ls_shift/su_max .001
_refine_ls_shift/su_mean .000
_refine_ls_structure_factor_coef Fsqd
_refine_ls_weighting_details 'w=1/[\s^2^(Fo^2^)+(0.0802P)^2^+0.1328P] where P=(Fo^2^+2Fc^2^)/3'
_refine_ls_weighting_scheme calc
_refine_ls_wR_factor_ref .1311
_reflns_number_gt 2389
_reflns_number_total 2876
_reflns_threshold_expression >2\s(I)
_cod_data_source_file cf0008.cif
_cod_data_source_block sila7
_cod_database_code 2102025
_cod_database_fobs_code 2102025

loop_
_symmetry_equiv_pos_as_xyz
'x, y, z'
'-x, -y, -z'

loop_
_atom_site_label
_atom_site_fract_x
_atom_site_fract_y
_atom_site_fract_z
_atom_site_U_iso_or_equiv
_atom_site_adp_type
_atom_site_calc_flag
_atom_site_refinement_flags
_atom_site_occupancy
_atom_site_disorder_assembly
_atom_site_disorder_group
_atom_site_type_symbol
Si1 .33183(7) .62355(4) .49509(4) .03787(17) Uani d . 1 . . Si
O1 .5000 .5000 .5000 .0586(5) Uani d S 1 . . O
O2 .1068(2) .57096(15) .56611(12) .0587(4) Uani d . 1 . . O
C11 .4219(3) .74260(16) .58478(16) .0421(4) Uani d . 1 . . C
C12 .6167(3) .7299(2) .6341(2) .0606(5) Uani d . 1 . . C
C13 .6794(4) .8222(3) .6996(3) .0790(7) Uani d . 1 . . C
C14 .5506(5) .9287(2) .7148(2) .0777(7) Uani d . 1 . . C
C15 .3589(5) .9449(2) .6665(2) .0782(7) Uani d . 1 . . C
C16 .2941(4) .8528(2) .6024(2) .0612(5) Uani d . 1 . . C
C21 .2984(3) .70585(16) .31810(16) .0439(4) Uani d . 1 . . C
C22 .4665(4) .7173(2) .22184(19) .0601(5) Uani d . 1 . . C
C23 .4423(5) .7836(3) .0905(2) .0811(7) Uani d . 1 . . C
C24 .2534(6) .8397(3) .0542(2) .0866(8) Uani d . 1 . . C
C25 .0845(5) .8300(3) .1465(2) .0834(8) Uani d . 1 . . C
C26 .1064(4) .7636(2) .2780(2) .0619(5) Uani d . 1 . . C
C31 .0314(7) .5298(3) .8579(4) .1176(11) Uani d P .50 . . C
N31 .0314(7) .5298(3) .8579(4) .1176(11) Uani d P .50 . . N
C32 .1845(6) .5240(4) .9357(5) .1137(10) Uani d P .75 . . C
N32 .1845(6) .5240(4) .9357(5) .1137(10) Uani d P .25 . . N
N33 .1605(8) .4972(4) 1.0694(5) .1304(15) Uani d P .25 . . N
C33 .1605(8) .4972(4) 1.0694(5) .1304(15) Uani d P .75 . . C
H1 .0558 .5278 .5210 .088 Uiso calc PR .50 A 1 H
H2 .0974 .5756 .6441 .088 Uiso calc PR .50 A 2 H
H12 .7072 .6583 .6232 .073 Uiso calc R 1 . . H
H13 .8099 .8110 .7331 .095 Uiso calc R 1 . . H
H14 .5933 .9905 .7582 .093 Uiso calc R 1 . . H
H15 .2712 1.0180 .6766 .094 Uiso calc R 1 . . H
H16 .1625 .8649 .5704 .073 Uiso calc R 1 . . H
H22 .5968 .6800 .2457 .072 Uiso calc R 1 . . H
H23 .5559 .7897 .0273 .097 Uiso calc R 1 . . H
H24 .2386 .8848 -.0337 .104 Uiso calc R 1 . . H
H25 -.0448 .8679 .1211 .100 Uiso calc R 1 . . H
H26 -.0087 .7577 .3401 .074 Uiso calc R 1 . . H
H31 .0486 .5481 .7726 .141 Uiso calc PR .50 . . H
H32 .3086 .5385 .8980 .136 Uiso calc PR .75 . . H
H33 .2777 .4967 1.1153 .156 Uiso calc PR .75 . . H

loop_
_atom_site_aniso_label
_atom_site_aniso_U_11
_atom_site_aniso_U_22
_atom_site_aniso_U_33
_atom_site_aniso_U_12
_atom_site_aniso_U_13
_atom_site_aniso_U_23
Si1 .0418(3) .0352(2) .0357(2) -.00002(16) -.00378(16) -.00693(16)
O1 .0737(13) .0396(9) .0648(11) .0157(8) -.0203(10) -.0159(8)
O2 .0567(8) .0806(10) .0407(7) -.0245(7) .0025(6) -.0151(6)
C11 .0510(9) .0366(8) .0378(8) -.0023(6) .0003(6) -.0087(6)
C12 .0566(11) .0621(12) .0703(13) -.0015(9) -.0107(9) -.0278(10)
C13 .0832(16) .0856(17) .0786(16) -.0235(13) -.0159(13) -.0309(13)
C14 .122(2) .0599(13) .0584(13) -.0284(14) .0014(13) -.0255(10)
C15 .123(2) .0483(11) .0650(13) .0084(12) .0069(14) -.0248(10)
C16 .0721(13) .0517(11) .0608(12) .0116(9) -.0039(10) -.0195(9)
C21 .0534(9) .0382(8) .0393(8) .0019(7) -.0058(7) -.0075(6)
C22 .0674(12) .0604(12) .0478(10) -.0011(9) .0040(9) -.0076(8)
C23 .107(2) .0822(17) .0455(11) -.0082(15) .0151(12) -.0061(11)
C24 .135(3) .0733(15) .0436(11) .0053(16) -.0175(14) .0040(10)
C25 .0995(19) .0772(16) .0670(15) .0206(14) -.0328(14) -.0004(12)
C26 .0648(12) .0621(12) .0533(11) .0120(10) -.0109(9) -.0047(9)
C31 .122(3) .093(2) .145(3) -.017(2) -.033(2) -.033(2)
N31 .122(3) .093(2) .145(3) -.017(2) -.033(2) -.033(2)
C32 .106(2) .099(2) .140(3) -.0061(18) -.013(2) -.034(2)
N32 .106(2) .099(2) .140(3) -.0061(18) -.013(2) -.034(2)
N33 .160(4) .093(2) .153(4) .001(2) -.090(3) -.029(2)
C33 .160(4) .093(2) .153(4) .001(2) -.090(3) -.029(2)

loop_
_atom_type_symbol
_atom_type_description
_atom_type_scat_dispersion_real
_atom_type_scat_dispersion_imag
_atom_type_scat_source
C C .0033 .0016 'International Tables Vol C Tables 4.2.6.8 and 6.1.1.4'
H H .0000 .0000 'International Tables Vol C Tables 4.2.6.8 and 6.1.1.4'
N N .0061 .0033 'International Tables Vol C Tables 4.2.6.8 and 6.1.1.4'
O O .0106 .0060 'International Tables Vol C Tables 4.2.6.8 and 6.1.1.4'
Si Si .0817 .0704 'International Tables Vol C Tables 4.2.6.8 and 6.1.1.4'

loop_
_geom_angle_atom_site_label_1
_geom_angle_atom_site_label_2
_geom_angle_atom_site_label_3
_geom_angle_site_symmetry_1
_geom_angle_site_symmetry_3
_geom_angle
_geom_angle_publ_flag
O1 Si1 O2 . . 110.91(6) no
O1 Si1 C11 . . 109.66(6) no
O2 Si1 C11 . . 108.03(7) no
O1 Si1 C21 . . 108.34(6) no
O2 Si1 C21 . . 108.17(8) no
C11 Si1 C21 . . 111.73(7) no
Si1 O1 Si1 2_666 . 180.0 y
C12 C11 C16 . . 116.80(18) no
C12 C11 Si1 . . 123.06(14) no
C16 C11 Si1 . . 120.12(15) no
C11 C12 C13 . . 121.4(2) no
C14 C13 C12 . . 120.2(2) no
C13 C14 C15 . . 120.0(2) no
C14 C15 C16 . . 120.3(2) no
C15 C16 C11 . . 121.4(2) no
C22 C21 C26 . . 117.58(17) no
C22 C21 Si1 . . 121.17(14) no
C26 C21 Si1 . . 121.19(14) no
C23 C22 C21 . . 120.9(2) no
C24 C23 C22 . . 120.3(2) no
C23 C24 C25 . . 120.2(2) no
C24 C25 C26 . . 120.0(2) no
C25 C26 C21 . . 120.9(2) no
C32 C31 C33 . 2_567 112.1(4) no
C32 C31 N33 . 2_567 112.1(4) no
C33 C31 N33 2_567 2_567 .0020(10) no

loop_
_geom_bond_atom_site_label_1
_geom_bond_atom_site_label_2
_geom_bond_site_symmetry_2
_geom_bond_distance
_geom_bond_publ_flag
Si1 O1 . 1.6074(5) y
Si1 O2 . 1.623(2) y
Si1 C11 . 1.8550(17) no
Si1 C21 . 1.8579(16) no
O1 Si1 2_666 1.6074(5) no
C11 C12 . 1.387(3) no
C11 C16 . 1.393(2) no
C12 C13 . 1.391(3) no
C13 C14 . 1.359(4) no
C14 C15 . 1.362(4) no
C15 C16 . 1.384(3) no
C21 C22 . 1.391(3) no
C21 C26 . 1.393(3) no
C22 C23 . 1.390(3) no
C23 C24 . 1.359(4) no
C24 C25 . 1.371(4) no
C25 C26 . 1.389(3) no
C31 C32 . 1.324(5) no
C31 C33 2_567 1.391(6) no
C31 N33 2_567 1.391(6) no
N33 N31 2_567 1.391(6) no

loop_
_geom_hbond_atom_site_label_D
_geom_hbond_atom_site_label_H
_geom_hbond_atom_site_label_A
_geom_hbond_site_symmetry_A
_geom_hbond_distance_DH
_geom_hbond_distance_HA
_geom_hbond_distance_DA
_geom_hbond_angle_DHA
_geom_hbond_publ_flag
O2 H1 O2 2_566 .82 1.92 2.736(2) 170 yes
O2 H2 N31 . .82 2.17 2.959(4) 163 yes
C31 H31 O2 . .86 2.10 2.959(4) 174 yes

loop_
_geom_torsion_atom_site_label_1
_geom_torsion_atom_site_label_2
_geom_torsion_atom_site_label_3
_geom_torsion_atom_site_label_4
_geom_torsion
_geom_torsion_publ_flag
O1 Si1 C11 C12 6.43(17) no
O2 Si1 C11 C12 127.41(16) no
C21 Si1 C11 C12 -113.72(17) no
O1 Si1 C11 C16 -175.23(13) no
O2 Si1 C11 C16 -54.24(16) no
C21 Si1 C11 C16 64.63(17) no
C16 C11 C12 C13 .9(3) no
Si1 C11 C12 C13 179.28(17) no
C11 C12 C13 C14 -1.0(4) no
C12 C13 C14 C15 .4(4) no
C13 C14 C15 C16 .3(4) no
C14 C15 C16 C11 -.4(4) no
C12 C11 C16 C15 -.2(3) no
Si1 C11 C16 C15 -178.64(17) no
O1 Si1 C21 C22 -36.21(16) no
O2 Si1 C21 C22 -156.51(15) no
C11 Si1 C21 C22 84.71(17) no
O1 Si1 C21 C26 146.69(15) no
O2 Si1 C21 C26 26.39(18) no
C11 Si1 C21 C26 -92.39(17) no
C26 C21 C22 C23 -.2(3) no
Si1 C21 C22 C23 -177.43(18) no
C21 C22 C23 C24 .6(4) no
C22 C23 C24 C25 -.7(4) no
C23 C24 C25 C26 .5(4) no
C24 C25 C26 C21 -.2(4) no
C22 C21 C26 C25 .1(3) no
Si1 C21 C26 C25 177.26(18) no
